data_9001563
loop_
_publ_author_name
'Della Ventura, G.'
'Robert, J.-L.'
'Beny, J.-M.'
'Raudsepp, M.'
'Hawthorne, F. C.'

_publ_section_title
;
 The OH-F substitution in Ti-rich potassium richterite: Rietveld structure
 refinement and FTIR and micro-Raman spectroscopic studies of synthetic
 amphiboles in the system K2O-Na2O-CaO-MgO-SiO2-TiO2-H2O-HF
 Sample Rich63
 Atomic parameters from ICSD
;
_journal_name_full 'American Mineralogist'
_journal_page_first 980
_journal_page_last 987
_journal_volume 78
_journal_year 1993
_chemical_formula_sum 'Ca F2 K Mg5 Na O22 Si7.84 Ti0.16'
_chemical_name_mineral Richterite
_space_group_IT_number 12
_symmetry_space_group_name_Hall '-C 2y'
_symmetry_space_group_name_H-M 'C 1 2/m 1'
_cell_angle_alpha 90
_cell_angle_beta 104.954
_cell_angle_gamma 90
_cell_length_a 10.0149
_cell_length_b 18.0099
_cell_length_c 5.2862
_cell_formula_units_Z 2
_cell_volume 921.167
_database_code_amcsd 0001614
_exptl_crystal_density_diffrn 3.034
_cod_original_formula_sum 'O22 F2 Si7.84 Ti.16 Mg5 (Na Ca) K'
_cod_database_code 9001563

loop_
_space_group_symop_operation_xyz
x,y,z
1/2+x,1/2+y,z
x,-y,z
1/2+x,1/2-y,z
-x,y,-z
1/2-x,1/2+y,-z
-x,-y,-z
1/2-x,1/2-y,-z

loop_
_atom_site_label
_atom_site_fract_x
_atom_site_fract_y
_atom_site_fract_z
_atom_site_occupancy
_atom_site_U_iso_or_equiv
O1 0.11250 0.08820 0.22030 1.00000 0.01013
O2 0.11370 0.17010 0.72460 1.00000 0.01013
F 0.10010 0.00000 0.71770 1.00000 0.01013
O3 0.35500 0.24820 0.79250 1.00000 0.01013
O4 0.33670 0.12950 0.09200 1.00000 0.01393
O5 0.33670 0.11670 0.59380 1.00000 0.01393
O6 0.33290 0.00000 0.31410 1.00000 0.01520
Si1 0.27870 0.08520 0.30360 1.00000 0.00507
Si2 0.28320 0.17020 0.80660 0.96000 0.00507
Ti 0.28320 0.17020 0.80660 0.04000 0.00507
Mg1 0.00000 0.09000 0.50000 1.00000 0.00760
Mg2 0.00000 0.17960 0.00000 1.00000 0.00760
Mg3 0.00000 0.00000 0.00000 1.00000 0.00760
Na 0.00000 0.27650 0.50000 0.50000 0.01140
Ca 0.00000 0.27650 0.50000 0.50000 0.01140
K 0.02330 0.50000 0.05180 0.50000 0.02913

loop_
_cod_related_entry_id
_cod_related_entry_database
_cod_related_entry_code
1 AMCSD 0001614
